data_2005086
loop_
_publ_author_name
'Gibson, D. H.'
'Ding, Y.'
'Richardson, J. F.'
'Mashuta, M. S.'

_publ_contact_author
; Dorothy H. Gibson
Department of Chemistry and Center for Chemical Catalysis
University of Louisville
Louisville
KY  40292
USA
;
_publ_section_title
;
 Bis(\h^5^-cyclopentadienyl)bis(formato-<i>O</i>)titanium
;
_journal_issue 7
_journal_name_full 'Acta Crystallographica Section C'
_journal_page_first 1614
_journal_page_last 1616
_journal_paper_doi 10.1107/S0108270196002715
_journal_volume 52
_journal_year 1996
_chemical_formula_iupac '[Ti (C5 H5)2 (C H O2)2]'
_chemical_formula_moiety 'C12 H12 O4 Ti '
_chemical_formula_sum 'C12 H12 O4 Ti'
_chemical_formula_weight 268.12
_space_group_IT_number 14
_symmetry_cell_setting monoclinic
_symmetry_space_group_name_Hall '-P 2ybc'
_symmetry_space_group_name_H-M 'P 1 21/c 1'
_audit_creation_method 'from TEXRAY.INF file'
_cell_angle_alpha 90
_cell_angle_beta 99.71(2)
_cell_angle_gamma 90
_cell_formula_units_Z 4
_cell_length_a 8.210(2)
_cell_length_b 12.076(5)
_cell_length_c 11.949(3)
_cell_measurement_reflns_used 25
_cell_measurement_temperature 295(2)
_cell_measurement_theta_max 18.0
_cell_measurement_theta_min 15.0
_cell_volume 1167.7(6)
_computing_cell_refinement 'Diffractometer Control Software'
_computing_data_collection 'Diffractometer Control Software (Enraf-Nonius, 1988)'
_computing_data_reduction 'TEXSAN (Molecular Structure Corporation, 1993)'
_computing_publication_material TEXSAN
_computing_structure_refinement TEXSAN
_computing_structure_solution 'DIRDIF92 (PATTY) (Beurskens et al., 1992)'
_diffrn_ambient_temperature 295
_diffrn_measurement_device CAD4
_diffrn_measurement_method '\w/2\q scans'
_diffrn_radiation_monochromator graphite
_diffrn_radiation_source 'X-ray tube'
_diffrn_radiation_type MoK\a
_diffrn_radiation_wavelength 0.7107
_diffrn_reflns_av_R_equivalents 0.017
_diffrn_reflns_limit_h_max 10
_diffrn_reflns_limit_h_min 0
_diffrn_reflns_limit_k_max 15
_diffrn_reflns_limit_k_min 0
_diffrn_reflns_limit_l_max 15
_diffrn_reflns_limit_l_min -15
_diffrn_reflns_number 2856
_diffrn_reflns_theta_max 26.94
_diffrn_standards_decay_% <2.0
_diffrn_standards_interval_time 60
_diffrn_standards_number 3
_exptl_absorpt_coefficient_mu 0.732
_exptl_absorpt_correction_T_max 1.00
_exptl_absorpt_correction_T_min 0.95
_exptl_absorpt_correction_type 'empirical, \y scans (North, Phillips & Mathews, 1968)'
_exptl_absorpt_process_details psi-scan
_exptl_crystal_colour orange
_exptl_crystal_density_diffrn 1.525
_exptl_crystal_density_meas ?
_exptl_crystal_description block
_exptl_crystal_F_000 552.00
_exptl_crystal_size_max 0.50
_exptl_crystal_size_mid 0.42
_exptl_crystal_size_min 0.33
_refine_diff_density_max 0.27
_refine_diff_density_min -0.24
_refine_ls_extinction_coef '3.1(2) x 10^-6^'
_refine_ls_extinction_method Zachariasen_type_2_Gaussian_isotropic
_refine_ls_goodness_of_fit_obs 1.88
_refine_ls_hydrogen_treatment 'H atoms refined with isotropic thermal parameters'
_refine_ls_matrix_type full
_refine_ls_number_parameters 203
_refine_ls_number_reflns 1933
_refine_ls_number_restraints 0
_refine_ls_R_factor_obs 0.038
_refine_ls_shift/esd_max 0.0240
_refine_ls_structure_factor_coef F
_refine_ls_weighting_details w=1/\s^2^(F)
_refine_ls_weighting_scheme calc
_refine_ls_wR_factor_obs 0.038
_reflns_number_observed 1933
_reflns_number_total 2689
_reflns_observed_criterion I>3\s(I)
_cod_data_source_file bk1212.cif
_cod_data_source_block Ticp
_cod_depositor_comments
;
The following automatic conversions were performed:

'_exptl_crystal_density_meas' value 'not measured' was changed to '?'
- the value is perceived as not measured.

Automatic conversion script
Id: cif_fix_values 3008 2015-01-20 13:52:24Z robertas 

The following automatic conversions were performed:

'_refine_ls_weighting_scheme' value 'w=1/\s^2^(F)' was changed to
'calc'. New tag '_refine_ls_weighting_details' was created. The value
of the new tag was set to 'w=1/\s^2^(F)'.

Automatic conversion script
Id: cif_fix_values 3143 2015-03-26 13:38:13Z robertas 
;
_cod_original_sg_symbol_H-M 'P 21/c'
_cod_original_formula_sum 'C12 H12 O4 Ti '
_cod_database_code 2005086

loop_
_symmetry_equiv_pos_as_xyz
'   +x,   +y,   +z'
'   -x,1/2+y,1/2-z'
'   -x,   -y,   -z'
'   +x,1/2-y,1/2+z'

loop_
_atom_site_aniso_label
_atom_site_aniso_U_11
_atom_site_aniso_U_22
_atom_site_aniso_U_33
_atom_site_aniso_U_12
_atom_site_aniso_U_13
_atom_site_aniso_U_23
Ti 0.0293(2) 0.0294(3) 0.0417(3) -0.0027(2) 0.0093(2) -0.0032(2)
O(1) 0.0340(10) 0.0500(10) 0.110(2) -0.0049(10) 0.0260(10) -0.0100(10)
O(2) 0.069(2) 0.091(2) 0.205(4) -0.002(2) 0.064(2) -0.057(2)
O(3) 0.0410(10) 0.0420(10) 0.0530(10) 0.0101(9) 0.0016(9) -0.0124(9)
O(4) 0.0470(10) 0.085(2) 0.086(2) 0.0150(10) 0.0180(10) 0.0010(10)
C(1) 0.039(2) 0.061(2) 0.120(3) -0.007(2) 0.026(2) -0.020(2)
C(2) 0.057(2) 0.042(2) 0.045(2) 0.010(2) 0.0060(10) -0.0020(10)
C(3) 0.081(3) 0.055(2) 0.065(2) -0.015(2) -0.020(2) 0.022(2)
C(4) 0.078(3) 0.060(2) 0.060(2) -0.004(2) 0.028(2) 0.015(2)
C(5) 0.055(2) 0.067(2) 0.066(2) -0.026(2) 0.003(2) 0.020(2)
C(6) 0.136(4) 0.030(2) 0.071(3) -0.018(2) 0.028(3) -0.007(2)
C(7) 0.056(3) 0.054(3) 0.164(5) 0.018(2) 0.023(3) 0.050(3)
C(8) 0.131(4) 0.066(3) 0.052(2) -0.009(3) 0.038(2) -0.019(2)
C(9) 0.097(3) 0.061(2) 0.056(2) -0.022(2) 0.034(2) -0.002(2)
C(10) 0.098(3) 0.067(3) 0.046(2) 0.011(2) 0.011(2) 0.011(2)
C(11) 0.053(3) 0.212(8) 0.035(2) 0.025(4) 0.002(2) 0.026(3)
C(12) 0.136(5) 0.093(4) 0.036(2) -0.067(3) -0.010(2) 0.008(2)

loop_
_atom_site_label
_atom_site_fract_x
_atom_site_fract_y
_atom_site_fract_z
_atom_site_U_iso_or_equiv
_atom_site_thermal_displace_type
Ti .18682(5) .05394(4) .22452(4) .03310(10) Uij
O(1) -.0493(2) .0223(2) .2077(2) .0630(7) Uij
O(2) -0.2162(3) .1435(2) .2675(3) .1170(10) Uij
O(3) .2186(2) -.0764(2) .1343(2) .0462(5) Uij
O(4) .4748(3) -0.1259(2) .1242(2) .0717(8) Uij
C(1) -0.1892(4) .0590(3) .2233(4) .0720(10) Uij
C(2) .3288(4) -0.1403(3) .1059(3) .0485(9) Uij
C(3) .1280(5) .1450(3) .0467(3) .0710(10) Uij
C(4) .2953(5) .1366(3) .0732(3) .0640(10) Uij
C(5) .3500(5) .1966(3) .1681(3) .0640(10) Uij
C(6) .2167(7) .2452(3) .2025(4) .078(2) Uij
C(7) .0777(6) .2139(4) .1265(6) .091(2) Uij
C(8) .1998(7) .0830(4) .4206(3) .0800(10) Uij
C(9) .1684(6) -.0274(3) .4042(3) .0690(10) Uij
C(10) .2950(6) -.0763(4) .3685(3) .0700(10) Uij
C(11) .4131(6) .0066(7) .3623(4) .101(2) Uij
C(12) .3527(8) .1042(4) .3972(3) .091(2) Uij
H(1) -0.278(4) .009(3) .186(3) .080(10) Uij
H(2) .283(3) -0.205(2) .068(2) .057(9) Uij
H(3) .064(4) .110(3) -.010(3) .090(10) Uij
H(4) .363(4) .094(3) .041(3) .090(10) Uij
H(5) .457(4) .205(3) .200(3) .080(10) Uij
H(6) .224(4) .277(3) .260(3) .070(10) Uij
H(7) -.024(5) .235(3) .129(4) .10(2) Uij
H(8) .132(5) .134(4) .439(4) .13(2) Uij
H(9) .067(5) -.066(3) .401(3) .110(10) Uij
H(10) .294(5) -0.148(3) .344(3) .090(10) Uij
H(11) .504(4) -.019(3) .340(3) .024(9) Uij
H(12) .384(5) .172(4) .401(3) .110(10) Uij

loop_
_atom_type_symbol
_atom_type_scat_dispersion_real
_atom_type_scat_dispersion_imag
_atom_type_scat_source
Ti 0.278 0.446 'International Tables'
C 0.003 0.002 'International Tables'
H 0.000 0.000 'International Tables'
O 0.011 0.006 'International Tables'

loop_
_geom_angle_atom_site_label_1
_geom_angle_atom_site_label_2
_geom_angle_atom_site_label_3
_geom_angle
_geom_angle_publ_flag
O(1) Ti O(3) 90.56(8) yes
O(1) Ti C(3) 87.10(10) no
O(1) Ti C(4) 119.90(10) no
O(1) Ti C(5) 135.80(10) no
O(1) Ti C(6) 107.5(2) no
O(1) Ti C(7) 79.60(10) no
O(1) Ti C(8) 90.50(10) no
O(1) Ti C(9) 78.50(10) no
O(1) Ti C(10) 100.90(10) no
O(1) Ti C(11) 133.1(2) no
O(1) Ti C(12) 123.9(2) no
O(3) Ti C(3) 84.60(10) no
O(3) Ti C(4) 79.30(10) no
O(3) Ti C(5) 107.30(10) no
O(3) Ti C(6) 135.10(10) no
O(3) Ti C(7) 117.6(2) no
O(3) Ti C(8) 133.00(10) no
O(3) Ti C(9) 101.50(10) no
O(3) Ti C(10) 78.30(10) no
O(3) Ti C(11) 91.5(2) no
O(3) Ti C(12) 125.5(2) no
C(3) Ti C(4) 33.40(10) no
C(3) Ti C(5) 56.10(10) no
C(3) Ti C(6) 56.70(10) no
C(3) Ti C(7) 34.0(2) no
C(3) Ti C(8) 142.3(2) no
C(3) Ti C(9) 164.3(2) no
C(3) Ti C(10) 161.2(2) no
C(3) Ti C(11) 139.8(2) no
C(3) Ti C(12) 131.90(10) no
C(4) Ti C(5) 33.40(10) no
C(4) Ti C(6) 55.90(10) no
C(4) Ti C(7) 55.6(2) no
C(4) Ti C(8) 137.6(2) no
C(4) Ti C(9) 161.60(10) no
C(4) Ti C(10) 133.3(2) no
C(4) Ti C(11) 106.5(2) no
C(4) Ti C(12) 109.0(2) no
C(5) Ti C(6) 33.90(10) no
C(5) Ti C(7) 56.20(10) no
C(5) Ti C(8) 104.2(2) no
C(5) Ti C(9) 133.20(10) no
C(5) Ti C(10) 121.9(2) no
C(5) Ti C(11) 87.6(2) no
C(5) Ti C(12) 77.90(10) no
C(6) Ti C(7) 34.3(2) no
C(6) Ti C(8) 88.70(10) no
C(6) Ti C(9) 122.00(10) no
C(6) Ti C(10) 134.2(2) no
C(6) Ti C(11) 103.6(2) no
C(6) Ti C(12) 77.8(2) no
C(7) Ti C(8) 108.8(2) no
C(7) Ti C(9) 135.0(2) no
C(7) Ti C(10) 164.1(2) no
C(7) Ti C(11) 137.9(3) no
C(7) Ti C(12) 109.9(2) no
C(8) Ti C(9) 33.50(10) no
C(8) Ti C(10) 55.4(2) no
C(8) Ti C(11) 55.8(2) no
C(8) Ti C(12) 33.5(2) no
C(9) Ti C(10) 32.30(10) no
C(9) Ti C(11) 55.2(2) no
C(9) Ti C(12) 55.40(10) no
C(10) Ti C(11) 34.5(2) no
C(10) Ti C(12) 56.5(2) no
C(11) Ti C(12) 34.0(2) no
Ti O(1) C(1) 145.2(2) yes
Ti O(3) C(2) 143.3(2) yes
O(1) C(1) O(2) 127.2(3) no
O(3) C(2) O(4) 126.7(3) no
Ti C(3) C(4) 73.2(2) no
Ti C(3) C(7) 72.6(2) no
C(4) C(3) C(7) 107.1(4) no
Ti C(4) C(3) 73.4(2) no
Ti C(4) C(5) 72.6(2) no
C(3) C(4) C(5) 109.4(4) no
Ti C(5) C(4) 74.0(2) no
Ti C(5) C(6) 72.8(2) no
C(4) C(5) C(6) 108.2(4) no
Ti C(6) C(5) 73.3(2) no
Ti C(6) C(7) 73.5(2) no
C(5) C(6) C(7) 107.4(4) no
Ti C(7) C(3) 73.5(2) no
Ti C(7) C(6) 72.2(2) no
C(3) C(7) C(6) 107.9(4) no
Ti C(8) C(9) 74.7(2) no
Ti C(8) C(12) 73.2(2) no
C(9) C(8) C(12) 108.2(4) no
Ti C(9) C(8) 71.9(2) no
Ti C(9) C(10) 74.0(2) no
C(8) C(9) C(10) 110.1(4) no
Ti C(10) C(9) 73.8(2) no
Ti C(10) C(11) 70.6(2) no
C(9) C(10) C(11) 106.5(4) no
Ti C(11) C(10) 74.8(2) no
Ti C(11) C(12) 73.6(3) no
C(10) C(11) C(12) 107.9(4) no
Ti C(12) C(8) 73.3(2) no
Ti C(12) C(11) 72.4(2) no
C(8) C(12) C(11) 107.3(4) no
O(1) C(1) H(1) 110(2) no
O(2) C(1) H(1) 123(2) no
O(3) C(2) H(2) 113(2) no
O(4) C(2) H(2) 121(2) no
C(4) C(3) H(3) 126(2) no
C(7) C(3) H(3) 127(2) no
C(3) C(4) H(4) 129(2) no
C(5) C(4) H(4) 122(2) no
C(4) C(5) H(5) 125(2) no
C(6) C(5) H(5) 126(2) no
C(5) C(6) H(6) 122(3) no
C(7) C(6) H(6) 130(3) no
C(3) C(7) H(7) 126.8(4) no
C(6) C(7) H(7) 125.1(3) no
C(9) C(8) H(8) 128(3) no
C(12) C(8) H(8) 124(3) no
C(8) C(9) H(9) 129(3) no
C(10) C(9) H(9) 120(3) no
C(9) C(10) H(10) 124(2) no
C(11) C(10) H(10) 129(2) no
C(10) C(11) H(11) 112.8(4) no
C(12) C(11) H(11) 138.6(4) no
C(8) C(12) H(12) 117(3) no
C(11) C(12) H(12) 136(3) no
M(1) Ti M(2) 132.0 yes
O(1) Ti M(1) 107.2 yes
O(1) Ti M(2) 106.4 yes
O(3) Ti M(1) 105.8 yes
O(3) Ti M(2) 107.0 yes

loop_
_geom_bond_atom_site_label_1
_geom_bond_atom_site_label_2
_geom_bond_distance
_geom_bond_publ_flag
Ti O(1) 1.952(2) yes
Ti O(3) 1.951(2) yes
Ti C(3) 2.369(3) no
Ti C(4) 2.367(3) no
Ti C(5) 2.349(3) no
Ti C(6) 2.342(3) no
Ti C(7) 2.357(4) no
Ti C(8) 2.353(4) no
Ti C(9) 2.388(3) no
Ti C(10) 2.391(4) no
Ti C(11) 2.337(4) no
Ti C(12) 2.352(4) no
O(1) C(1) 1.275(4) yes
O(2) C(1) 1.188(4) yes
O(3) C(2) 1.279(3) yes
O(4) C(2) 1.194(4) yes
C(3) C(4) 1.361(5) no
C(3) C(7) 1.380(7) no
C(4) C(5) 1.356(5) no
C(5) C(6) 1.367(6) no
C(6) C(7) 1.386(6) no
C(8) C(9) 1.365(5) no
C(8) C(12) 1.355(6) no
C(9) C(10) 1.327(5) no
C(10) C(11) 1.404(7) no
C(11) C(12) 1.371(8) no
C(1) H(1) 0.99(3) no
C(2) H(2) 0.94(3) no
C(3) H(3) 0.89(4) no
C(4) H(4) 0.89(3) no
C(5) H(5) 0.90(3) no
C(6) H(6) 0.78(3) no
C(7) H(7) 0.88(3) no
C(8) H(8) 0.89(4) no
C(9) H(9) 0.94(4) no
C(10) H(10) 0.92(4) no
C(11) H(11) 0.89(4) no
C(12) H(12) 0.85(4) no
Ti M(1) 2.049 yes
Ti M(2) 2.059 yes
